data_7237185
loop_
_publ_author_name
'Szimhardt, Norbert'
'Wurzenberger, Maximilian H. H.'
'Zeisel, Lukas'
'Gruhne, Michael S.'
'Lommel, Marcus'
'Stierstorfer, J\"org'

_publ_section_title
;
 Maximization of the energy capability level in transition metal complexes
 through application of 1-amino- and 2-amino-5H-tetrazole ligands
;
_journal_issue 33
_journal_name_full 'Journal of Materials Chemistry A'
_journal_page_first 16257
_journal_paper_doi 10.1039/C8TA06326E
_journal_volume 6
_journal_year 2018
_chemical_formula_moiety '2(C6 H2 N3 O9), H12 Mn O6, 2(C H3 N5)'
_chemical_formula_sum 'C14 H22 Mn N16 O24'
_chemical_formula_weight 853.41
_chemical_name_common 'hexaaqua manganese(II) di-1-aminotetrazolyl phloroglucinolate'
_chemical_name_systematic
;
hexaaqua manganese(II) di-1-aminotetrazolyl phloroglucinolate
;
_space_group_IT_number 14
_space_group_name_Hall '-P 2ybc'
_space_group_name_H-M_alt 'P 1 21/c 1'
_symmetry_cell_setting monoclinic
_symmetry_Int_Tables_number 14
_symmetry_space_group_name_Hall '-P 2ybc'
_symmetry_space_group_name_H-M 'P 1 21/c 1'
_atom_sites_solution_hydrogens difmap
_audit_creation_date
;
'Tue May 16 15:37:12 2017'
;
_audit_creation_method SHELXL-2013
_audit_update_record
;
2018-04-04 deposited with the CCDC.
2018-08-03 downloaded from the CCDC.
;
_cell_angle_alpha 90
_cell_angle_beta 103.628(5)
_cell_angle_gamma 90
_cell_formula_units_Z 2
_cell_length_a 14.8973(9)
_cell_length_b 5.0185(2)
_cell_length_c 20.4159(10)
_cell_measurement_reflns_used 2287
_cell_measurement_temperature 143(2)
_cell_measurement_theta_max 32.1620
_cell_measurement_theta_min 4.5450
_cell_volume 1483.36(13)
_computing_cell_refinement
;
CrysAlisPro, Agilent Technologies,
Version 1.171.37.33 (release 27-03-2014 CrysAlis171 .NET)
(compiled Mar 27 2014,17:12:48)
;
_computing_data_collection
;
CrysAlisPro, Agilent Technologies,
Version 1.171.37.33 (release 27-03-2014 CrysAlis171 .NET)
(compiled Mar 27 2014,17:12:48)
;
_computing_data_reduction
;
CrysAlisPro, Agilent Technologies,
Version 1.171.37.33 (release 27-03-2014 CrysAlis171 .NET)
(compiled Mar 27 2014,17:12:48)
;
_computing_structure_refinement 'SHELXL-2013 (Sheldrick, 2013)'
_diffrn_ambient_temperature 143(2)
_diffrn_detector 'CCD plate'
_diffrn_detector_area_resol_mean 15.9809
_diffrn_detector_type Sapphire3
_diffrn_measured_fraction_theta_full 0.997
_diffrn_measured_fraction_theta_max 0.997
_diffrn_measurement_details
;
#__ type_ start__ end____ width___ exp.time_
  1 omega  -98.00  -18.00   0.8000   15.0000
omega____ theta____ kappa____ phi______ frames
    -      -28.6994  -57.0000  -90.0000 100

#__ type_ start__ end____ width___ exp.time_
  2 omega -100.00   33.60   0.8000   15.0000
omega____ theta____ kappa____ phi______ frames
    -      -28.6994  -19.0000   90.0000 167

#__ type_ start__ end____ width___ exp.time_
  3 omega   -4.00   40.00   0.8000   15.0000
omega____ theta____ kappa____ phi______ frames
    -      -28.6994   57.0000   60.0000 55

#__ type_ start__ end____ width___ exp.time_
  4 omega  -15.00   74.60   0.8000   15.0000
omega____ theta____ kappa____ phi______ frames
    -       29.7932  -99.0000   30.0000 112

#__ type_ start__ end____ width___ exp.time_
  5 omega   66.00  106.00   0.8000   15.0000
omega____ theta____ kappa____ phi______ frames
    -       29.7932 -179.0000 -150.0000 50

#__ type_ start__ end____ width___ exp.time_
  6 omega   63.00  110.20   0.8000   15.0000
omega____ theta____ kappa____ phi______ frames
    -       29.7932  179.0000  -90.0000 59

#__ type_ start__ end____ width___ exp.time_
  7 omega   -2.00   32.40   0.8000   15.0000
omega____ theta____ kappa____ phi______ frames
    -       29.7932   88.0000 -102.0000 43

;
_diffrn_measurement_device 'four-circle diffractometer'
_diffrn_measurement_device_type 'Xcalibur, Sapphire3'
_diffrn_measurement_method '\w scans'
_diffrn_orient_matrix_UB_11 -0.0064214000
_diffrn_orient_matrix_UB_12 -0.0572837000
_diffrn_orient_matrix_UB_13 0.0303459000
_diffrn_orient_matrix_UB_21 0.0482493000
_diffrn_orient_matrix_UB_22 -0.0216309000
_diffrn_orient_matrix_UB_23 0.0108745000
_diffrn_orient_matrix_UB_31 0.0053159000
_diffrn_orient_matrix_UB_32 0.1273626000
_diffrn_orient_matrix_UB_33 0.0155079000
_diffrn_radiation_monochromator graphite
_diffrn_radiation_probe x-ray
_diffrn_radiation_type MoK\a
_diffrn_radiation_wavelength 0.71073
_diffrn_reflns_av_R_equivalents 0.0521
_diffrn_reflns_av_sigmaI/netI 0.0988
_diffrn_reflns_av_unetI/netI 0.0491
_diffrn_reflns_Laue_measured_fraction_full 0.997
_diffrn_reflns_Laue_measured_fraction_max 0.997
_diffrn_reflns_limit_h_max 18
_diffrn_reflns_limit_h_min -18
_diffrn_reflns_limit_k_max 6
_diffrn_reflns_limit_k_min -6
_diffrn_reflns_limit_l_max 25
_diffrn_reflns_limit_l_min -21
_diffrn_reflns_number 11409
_diffrn_reflns_point_group_measured_fraction_full 0.997
_diffrn_reflns_point_group_measured_fraction_max 0.997
_diffrn_reflns_theta_full 25.242
_diffrn_reflns_theta_max 26.499
_diffrn_reflns_theta_min 4.189
_diffrn_source 'Enhance (Mo) X-ray Source'
_exptl_absorpt_coefficient_mu 0.578
_exptl_absorpt_correction_T_max 1.00000
_exptl_absorpt_correction_T_min 0.86825
_exptl_absorpt_correction_type multi-scan
_exptl_absorpt_process_details
;
CrysAlisPro, Agilent Technologies,
Version 1.171.37.33 (release 27-03-2014 CrysAlis171 .NET)
(compiled Mar 27 2014,17:12:48)
Empirical absorption correction using spherical harmonics,
 implemented in SCALE3 ABSPACK scaling algorithm.
;
_exptl_crystal_colour colorless
_exptl_crystal_density_diffrn 1.911
_exptl_crystal_description block
_exptl_crystal_F_000 870
_exptl_crystal_size_max 0.280
_exptl_crystal_size_mid 0.220
_exptl_crystal_size_min 0.160
_refine_diff_density_max 0.346
_refine_diff_density_min -0.299
_refine_diff_density_rms 0.063
_refine_ls_extinction_method none
_refine_ls_goodness_of_fit_ref 1.049
_refine_ls_hydrogen_treatment refall
_refine_ls_matrix_type full
_refine_ls_number_parameters 294
_refine_ls_number_reflns 3079
_refine_ls_number_restraints 0
_refine_ls_restrained_S_all 1.049
_refine_ls_R_factor_all 0.0583
_refine_ls_R_factor_gt 0.0377
_refine_ls_shift/su_max 0.000
_refine_ls_shift/su_mean 0.000
_refine_ls_structure_factor_coef Fsqd
_refine_ls_weighting_details 'w=1/[\s^2^(Fo^2^)+(0.0253P)^2^+0.7227P] where P=(Fo^2^+2Fc^2^)/3'
_refine_ls_weighting_scheme calc
_refine_ls_wR_factor_gt 0.0729
_refine_ls_wR_factor_ref 0.0794
_reflns_Friedel_coverage 0.000
_reflns_number_gt 2410
_reflns_number_total 3079
_reflns_threshold_expression 'I > 2\s(I)'
_cod_data_source_file c8ta06326e2.cif
_cod_data_source_block mx217
_cod_database_code 7237185
_shelx_space_group_comment
;
The symmetry employed for this shelxl refinement is uniquely defined
by the following loop, which should always be used as a source of
symmetry information in preference to the above space-group names.
They are only intended as comments.
;
_shelx_estimated_absorpt_t_min 0.855
_shelx_estimated_absorpt_t_max 0.913
_shelxl_version_number 2013-4

loop_
_space_group_symop_operation_xyz
'x, y, z'
'-x, y+1/2, -z+1/2'
'-x, -y, -z'
'x, -y-1/2, z-1/2'

loop_
_atom_site_label
_atom_site_type_symbol
_atom_site_fract_x
_atom_site_fract_y
_atom_site_fract_z
_atom_site_U_iso_or_equiv
_atom_site_adp_type
_atom_site_occupancy
_atom_site_site_symmetry_order
_atom_site_calc_flag
_atom_site_refinement_flags_posn
_atom_site_refinement_flags_occupancy
O1 O 0.27548(10) 0.4256(3) 0.40275(8) 0.0157(3) Uani 1 1 d . .
O2 O 0.27026(11) 0.7020(3) 0.51440(8) 0.0235(4) Uani 1 1 d . .
O3 O 0.16259(12) 0.9998(3) 0.49266(9) 0.0244(4) Uani 1 1 d . .
O4 O 0.00521(13) 0.7583(3) 0.45967(9) 0.0213(4) Uani 1 1 d . .
O5 O -0.14295(11) 0.5233(3) 0.40624(8) 0.0230(4) Uani 1 1 d . .
O6 O -0.14362(11) 0.1794(3) 0.34180(9) 0.0263(4) Uani 1 1 d . .
O7 O -0.00493(12) 0.0580(3) 0.29472(8) 0.0197(4) Uani 1 1 d . .
O8 O 0.16433(12) 0.2006(3) 0.24307(8) 0.0248(4) Uani 1 1 d . .
O9 O 0.22043(11) -0.0772(3) 0.32297(9) 0.0235(4) Uani 1 1 d . .
N1 N 0.19419(13) 0.7794(4) 0.48283(10) 0.0165(4) Uani 1 1 d . .
N2 N -0.10078(13) 0.3679(4) 0.37544(10) 0.0184(4) Uani 1 1 d . .
N3 N 0.17483(12) 0.1186(4) 0.30115(9) 0.0145(4) Uani 1 1 d . .
C1 C 0.18956(15) 0.4331(4) 0.39579(11) 0.0129(5) Uani 1 1 d . .
C2 C 0.14067(15) 0.6017(4) 0.43249(11) 0.0143(5) Uani 1 1 d . .
C3 C 0.04538(15) 0.5954(4) 0.42371(11) 0.0145(5) Uani 1 1 d . .
C4 C -0.00721(15) 0.4026(4) 0.37882(11) 0.0145(5) Uani 1 1 d . .
C5 C 0.03781(16) 0.2397(4) 0.33874(11) 0.0142(5) Uani 1 1 d . .
C6 C 0.13056(15) 0.2704(4) 0.34626(11) 0.0134(5) Uani 1 1 d . .
Mn Mn 0.5000 0.5000 0.0000 0.01396(13) Uani 1 2 d S P
O10 O 0.40259(12) 0.6740(4) -0.08649(9) 0.0207(4) Uani 1 1 d . .
O11 O 0.39152(12) 0.2489(3) 0.02320(10) 0.0174(4) Uani 1 1 d . .
O12 O 0.47908(13) 0.7831(4) 0.07339(10) 0.0195(4) Uani 1 1 d . .
N4 N 0.35688(13) 0.3356(4) 0.19231(10) 0.0171(4) Uani 1 1 d . .
N5 N 0.39839(14) 0.0970(4) 0.19376(10) 0.0231(5) Uani 1 1 d . .
N6 N 0.42552(14) 0.0353(4) 0.25706(10) 0.0252(5) Uani 1 1 d . .
N7 N 0.40181(14) 0.2298(4) 0.29679(10) 0.0228(5) Uani 1 1 d . .
N8 N 0.32327(17) 0.4600(5) 0.12970(11) 0.0239(5) Uani 1 1 d . .
C7 C 0.35948(17) 0.4119(5) 0.25494(12) 0.0201(5) Uani 1 1 d . .
H4 H -0.047(2) 0.722(7) 0.4520(18) 0.056(12) Uiso 1 1 d . .
H12A H 0.453(2) 0.917(6) 0.0624(15) 0.035(9) Uiso 1 1 d . .
H11A H 0.353(2) 0.195(6) -0.0068(16) 0.033(9) Uiso 1 1 d . .
H10A H 0.378(2) 0.572(6) -0.1120(16) 0.037(10) Uiso 1 1 d . .
H7 H -0.057(2) 0.061(6) 0.2953(15) 0.041(10) Uiso 1 1 d . .
H1 H 0.3329(17) 0.568(5) 0.2673(13) 0.025(7) Uiso 1 1 d . .
H10B H 0.361(2) 0.795(7) -0.0861(17) 0.057(11) Uiso 1 1 d . .
H12B H 0.513(2) 0.794(6) 0.1080(17) 0.043(10) Uiso 1 1 d . .
H8B H 0.349(2) 0.618(7) 0.1300(16) 0.050(10) Uiso 1 1 d . .
H11B H 0.365(2) 0.314(6) 0.0539(17) 0.049(10) Uiso 1 1 d . .
H8A H 0.265(3) 0.475(7) 0.1263(18) 0.065(12) Uiso 1 1 d . .

loop_
_atom_site_aniso_label
_atom_site_aniso_U_11
_atom_site_aniso_U_22
_atom_site_aniso_U_33
_atom_site_aniso_U_23
_atom_site_aniso_U_13
_atom_site_aniso_U_12
O1 0.0129(8) 0.0181(8) 0.0167(8) 0.0003(7) 0.0044(7) -0.0010(6)
O2 0.0166(9) 0.0295(9) 0.0215(9) -0.0074(8) -0.0017(7) 0.0020(7)
O3 0.0304(10) 0.0150(8) 0.0271(10) -0.0056(8) 0.0055(8) 0.0022(8)
O4 0.0196(10) 0.0217(9) 0.0253(10) -0.0050(8) 0.0106(8) 0.0024(7)
O5 0.0167(9) 0.0315(10) 0.0237(9) -0.0026(8) 0.0102(7) 0.0023(7)
O6 0.0192(9) 0.0319(10) 0.0287(10) -0.0077(9) 0.0074(8) -0.0096(8)
O7 0.0151(9) 0.0245(10) 0.0192(9) -0.0079(7) 0.0034(7) -0.0052(7)
O8 0.0307(10) 0.0314(10) 0.0136(9) 0.0023(8) 0.0077(7) 0.0086(8)
O9 0.0257(10) 0.0181(9) 0.0269(10) 0.0039(8) 0.0064(8) 0.0077(7)
N1 0.0192(11) 0.0157(10) 0.0156(10) -0.0008(8) 0.0063(8) -0.0024(8)
N2 0.0172(10) 0.0234(11) 0.0156(10) 0.0027(9) 0.0060(8) -0.0004(9)
N3 0.0129(10) 0.0152(10) 0.0154(10) -0.0014(8) 0.0032(8) -0.0013(8)
C1 0.0128(11) 0.0145(11) 0.0113(11) 0.0041(9) 0.0024(9) 0.0001(8)
C2 0.0158(12) 0.0148(11) 0.0115(11) -0.0009(9) 0.0019(9) -0.0026(9)
C3 0.0180(12) 0.0140(11) 0.0126(11) 0.0037(9) 0.0058(9) 0.0032(9)
C4 0.0123(11) 0.0168(11) 0.0144(11) 0.0023(10) 0.0033(9) 0.0014(9)
C5 0.0178(12) 0.0129(11) 0.0113(11) 0.0012(9) 0.0021(9) -0.0025(9)
C6 0.0156(12) 0.0139(11) 0.0116(11) -0.0006(9) 0.0049(9) 0.0012(9)
Mn 0.0158(3) 0.0125(2) 0.0132(3) -0.0012(2) 0.00276(19) 0.0001(2)
O10 0.0221(10) 0.0192(9) 0.0185(10) -0.0037(8) 0.0003(8) 0.0045(8)
O11 0.0168(9) 0.0187(9) 0.0166(9) -0.0027(8) 0.0034(8) -0.0014(7)
O12 0.0243(10) 0.0167(9) 0.0152(10) -0.0023(8) -0.0001(8) 0.0061(8)
N4 0.0159(10) 0.0199(10) 0.0159(10) 0.0035(8) 0.0047(8) 0.0043(8)
N5 0.0254(12) 0.0222(11) 0.0213(11) 0.0025(9) 0.0047(9) 0.0085(9)
N6 0.0293(12) 0.0249(12) 0.0212(11) 0.0047(10) 0.0055(9) 0.0066(9)
N7 0.0260(12) 0.0259(11) 0.0177(11) 0.0009(9) 0.0074(9) 0.0001(9)
N8 0.0212(12) 0.0363(15) 0.0155(11) 0.0103(10) 0.0069(9) 0.0096(11)
C7 0.0231(13) 0.0201(12) 0.0184(13) -0.0004(11) 0.0078(10) 0.0000(10)

loop_
_atom_type_symbol
_atom_type_description
_atom_type_scat_dispersion_real
_atom_type_scat_dispersion_imag
_atom_type_scat_source
C C 0.0033 0.0016 'International Tables Vol C Tables 4.2.6.8 and 6.1.1.4'
Mn Mn 0.3368 0.7283 'International Tables Vol C Tables 4.2.6.8 and 6.1.1.4'
N N 0.0061 0.0033 'International Tables Vol C Tables 4.2.6.8 and 6.1.1.4'
O O 0.0106 0.0060 'International Tables Vol C Tables 4.2.6.8 and 6.1.1.4'
H H 0.0000 0.0000 'International Tables Vol C Tables 4.2.6.8 and 6.1.1.4'

loop_
_geom_angle_atom_site_label_1
_geom_angle_atom_site_label_2
_geom_angle_atom_site_label_3
_geom_angle
_geom_angle_site_symmetry_1
_geom_angle_site_symmetry_3
C3 O4 H4 108(3) . .
C5 O7 H7 107(2) . .
O2 N1 O3 122.51(19) . .
O2 N1 C2 117.59(18) . .
O3 N1 C2 119.90(19) . .
O6 N2 O5 119.49(19) . .
O6 N2 C4 119.8(2) . .
O5 N2 C4 120.67(19) . .
O9 N3 O8 123.8(2) . .
O9 N3 C6 118.96(18) . .
O8 N3 C6 117.26(18) . .
O1 C1 C6 120.2(2) . .
O1 C1 C2 126.0(2) . .
C6 C1 C2 113.74(19) . .
C3 C2 C1 123.2(2) . .
C3 C2 N1 118.7(2) . .
C1 C2 N1 118.04(19) . .
O4 C3 C2 119.6(2) . .
O4 C3 C4 121.2(2) . .
C2 C3 C4 119.1(2) . .
N2 C4 C5 120.0(2) . .
N2 C4 C3 120.5(2) . .
C5 C4 C3 119.5(2) . .
O7 C5 C6 117.7(2) . .
O7 C5 C4 124.3(2) . .
C6 C5 C4 118.1(2) . .
C5 C6 C1 125.6(2) . .
C5 C6 N3 117.70(19) . .
C1 C6 N3 116.66(19) . .
O12 Mn O12 180.00(10) . 3_665
O12 Mn O10 82.99(8) . 3_665
O12 Mn O10 97.01(8) 3_665 3_665
O12 Mn O10 97.01(8) . .
O12 Mn O10 82.99(8) 3_665 .
O10 Mn O10 180.0 3_665 .
O12 Mn O11 89.65(7) . .
O12 Mn O11 90.35(7) 3_665 .
O10 Mn O11 88.78(7) 3_665 .
O10 Mn O11 91.22(7) . .
O12 Mn O11 90.35(7) . 3_665
O12 Mn O11 89.65(7) 3_665 3_665
O10 Mn O11 91.22(7) 3_665 3_665
O10 Mn O11 88.78(7) . 3_665
O11 Mn O11 180.0 . 3_665
Mn O10 H10A 114(2) . .
Mn O10 H10B 128(2) . .
H10A O10 H10B 105(3) . .
Mn O11 H11A 118(2) . .
Mn O11 H11B 115(2) . .
H11A O11 H11B 108(3) . .
Mn O12 H12A 121(2) . .
Mn O12 H12B 121(2) . .
H12A O12 H12B 112(3) . .
C7 N4 N5 109.08(19) . .
C7 N4 N8 132.2(2) . .
N5 N4 N8 118.63(19) . .
N6 N5 N4 105.56(19) . .
N5 N6 N7 110.90(19) . .
C7 N7 N6 105.3(2) . .
N4 N8 H8B 109(2) . .
N4 N8 H8A 105(2) . .
H8B N8 H8A 110(3) . .
N7 C7 N4 109.2(2) . .
N7 C7 H1 125.2(16) . .
N4 C7 H1 125.5(16) . .

loop_
_geom_bond_atom_site_label_1
_geom_bond_atom_site_label_2
_geom_bond_distance
_geom_bond_site_symmetry_2
O1 C1 1.255(3) .
O2 N1 1.227(2) .
O3 N1 1.237(2) .
O4 C3 1.331(3) .
O4 H4 0.78(3) .
O5 N2 1.259(2) .
O6 N2 1.252(2) .
O7 C5 1.332(3) .
O7 H7 0.78(3) .
O8 N3 1.230(2) .
O9 N3 1.218(2) .
N1 C2 1.449(3) .
N2 C4 1.390(3) .
N3 C6 1.466(3) .
C1 C6 1.430(3) .
C1 C2 1.437(3) .
C2 C3 1.389(3) .
C3 C4 1.432(3) .
C4 C5 1.431(3) .
C5 C6 1.363(3) .
Mn O12 2.1402(18) .
Mn O12 2.1402(18) 3_665
Mn O10 2.1859(17) 3_665
Mn O10 2.1859(17) .
Mn O11 2.1873(17) .
Mn O11 2.1873(17) 3_665
O10 H10A 0.76(3) .
O10 H10B 0.87(4) .
O11 H11A 0.78(3) .
O11 H11B 0.88(4) .
O12 H12A 0.78(3) .
O12 H12B 0.77(3) .
N4 C7 1.326(3) .
N4 N5 1.345(3) .
N4 N8 1.404(3) .
N5 N6 1.297(3) .
N6 N7 1.368(3) .
N7 C7 1.307(3) .
N8 H8B 0.88(3) .
N8 H8A 0.85(4) .
C7 H1 0.94(3) .

loop_
_geom_hbond_atom_site_label_D
_geom_hbond_atom_site_label_H
_geom_hbond_atom_site_label_A
_geom_hbond_distance_DH
_geom_hbond_distance_HA
_geom_hbond_distance_DA
_geom_hbond_angle_DHA
_geom_hbond_site_symmetry_A
O4 H4 O5 0.78(3) 1.81(3) 2.514(2) 149(4) .
O4 H4 N2 0.78(3) 2.38(3) 2.830(3) 118(3) .
O12 H12A O11 0.78(3) 1.98(3) 2.755(3) 172(3) 1_565
O11 H11A O1 0.78(3) 2.03(3) 2.793(2) 167(3) 4_565
O11 H11A O2 0.78(3) 2.43(3) 2.874(2) 117(3) 4_565
O10 H10A O9 0.76(3) 2.42(3) 2.942(2) 128(3) 4_565
O10 H10A N7 0.76(3) 2.49(3) 3.126(3) 143(3) 4_565
O7 H7 O6 0.78(3) 1.87(3) 2.549(2) 145(3) .
O7 H7 O8 0.78(3) 2.42(3) 2.931(2) 124(3) 2_545
O7 H7 N2 0.78(3) 2.45(3) 2.878(3) 117(3) .
O10 H10B O1 0.87(4) 1.87(4) 2.734(2) 171(3) 4_575
O12 H12B N7 0.77(3) 2.08(3) 2.833(3) 166(3) 2_655
N8 H8B O12 0.88(3) 2.61(3) 3.255(3) 131(3) .
O11 H11B N8 0.88(4) 1.94(4) 2.815(3) 172(3) .
N8 H8A O6 0.85(4) 2.30(4) 3.074(3) 150(3) 2
O4 H4 O5 0.78(3) 1.81(3) 2.514(2) 149(4) .
O4 H4 N2 0.78(3) 2.38(3) 2.830(3) 118(3) .
O12 H12A O11 0.78(3) 1.98(3) 2.755(3) 172(3) 1_565
O11 H11A O1 0.78(3) 2.03(3) 2.793(2) 167(3) 4_565
O11 H11A O2 0.78(3) 2.43(3) 2.874(2) 117(3) 4_565
O10 H10A O9 0.76(3) 2.42(3) 2.942(2) 128(3) 4_565
O10 H10A N7 0.76(3) 2.49(3) 3.126(3) 143(3) 4_565
O7 H7 O6 0.78(3) 1.87(3) 2.549(2) 145(3) .
O7 H7 O8 0.78(3) 2.42(3) 2.931(2) 124(3) 2_545
O7 H7 N2 0.78(3) 2.45(3) 2.878(3) 117(3) .
O10 H10B O1 0.87(4) 1.87(4) 2.734(2) 171(3) 4_575
O12 H12B N7 0.77(3) 2.08(3) 2.833(3) 166(3) 2_655
N8 H8B O12 0.88(3) 2.61(3) 3.255(3) 131(3) .
O11 H11B N8 0.88(4) 1.94(4) 2.815(3) 172(3) .
N8 H8A O6 0.85(4) 2.30(4) 3.074(3) 150(3) 2

loop_
_geom_torsion_atom_site_label_1
_geom_torsion_atom_site_label_2
_geom_torsion_atom_site_label_3
_geom_torsion_atom_site_label_4
_geom_torsion
O1 C1 C2 C3 -178.2(2)
C6 C1 C2 C3 3.8(3)
O1 C1 C2 N1 -0.6(3)
C6 C1 C2 N1 -178.55(19)
O2 N1 C2 C3 143.8(2)
O3 N1 C2 C3 -36.1(3)
O2 N1 C2 C1 -33.9(3)
O3 N1 C2 C1 146.2(2)
C1 C2 C3 O4 -180.0(2)
N1 C2 C3 O4 2.4(3)
C1 C2 C3 C4 3.6(3)
N1 C2 C3 C4 -174.05(19)
O6 N2 C4 C5 6.1(3)
O5 N2 C4 C5 -174.3(2)
O6 N2 C4 C3 -172.0(2)
O5 N2 C4 C3 7.5(3)
O4 C3 C4 N2 -4.8(3)
C2 C3 C4 N2 171.7(2)
O4 C3 C4 C5 177.1(2)
C2 C3 C4 C5 -6.5(3)
N2 C4 C5 O7 3.0(3)
C3 C4 C5 O7 -178.8(2)
N2 C4 C5 C6 -176.5(2)
C3 C4 C5 C6 1.6(3)
O7 C5 C6 C1 -172.9(2)
C4 C5 C6 C1 6.7(3)
O7 C5 C6 N3 5.3(3)
C4 C5 C6 N3 -175.11(19)
O1 C1 C6 C5 172.6(2)
C2 C1 C6 C5 -9.3(3)
O1 C1 C6 N3 -5.6(3)
C2 C1 C6 N3 172.51(18)
O9 N3 C6 C5 -104.1(2)
O8 N3 C6 C5 76.9(3)
O9 N3 C6 C1 74.3(3)
O8 N3 C6 C1 -104.8(2)
C7 N4 N5 N6 -0.3(3)
N8 N4 N5 N6 177.5(2)
N4 N5 N6 N7 0.3(3)
N5 N6 N7 C7 -0.2(3)
N6 N7 C7 N4 -0.1(3)
N5 N4 C7 N7 0.3(3)
N8 N4 C7 N7 -177.1(2)
